data_2020925
loop_
_publ_author_name
'Vinokur, Anastasiya I.'
'White, Paul B.'
'Fotsing, Maurice Tagatsing'
'Arderne, Charmaine'
'Ndinteh, Derek Tantoh'
'Vestling, Martha M.'
'Guzei, Ilia A.'

_publ_section_title
;
 Deciphering composition and connectivity of a natural product with the
 assistance of MS and 2D NMR
;
_journal_coeditor_code QS3066
_journal_issue 11
_journal_name_full 'Acta Crystallographica Section C'
_journal_page_first 994
_journal_page_last 1002
_journal_paper_doi 10.1107/S2053229617014966
_journal_volume 73
_journal_year 2017
_chemical_formula_iupac '2C22 H18 O6, C25 H28 O4, 0.13C2 H6 O'
_chemical_formula_moiety '2(C22 H18 O6), C25 H28 O4, 0.13(C2 H6 O)'
_chemical_formula_sum 'C69.27 H64.81 O16.14'
_chemical_formula_weight 1155.42
_chemical_name_systematic
;3-(2<i>H</i>-1,3-Benzodioxol-5-yl)-6-methoxy-8,8-dimethyl-4<i>H</i>,8<i>H</i>-pyrano[2,3-<i>h</i>]chromen-4-one--
(2<i>E</i>)-1-(4-{[(2<i>E</i>)-3,7-dimethylocta-2,6-dien-1-yl]oxy}-2-hydroxyphenyl)-3-(4-hydroxyphenyl)prop-2-en-1-one--ethanol (2/1/0.13)
;
_space_group_crystal_system triclinic
_space_group_IT_number 2
_space_group_name_Hall '-P 1'
_space_group_name_H-M_alt 'P -1'
_symmetry_space_group_name_Hall '-P 1'
_symmetry_space_group_name_H-M 'P -1'
_atom_sites_solution_hydrogens geom
_atom_sites_solution_primary direct
_cell_angle_alpha 80.12(3)
_cell_angle_beta 89.69(3)
_cell_angle_gamma 68.02(3)
_cell_formula_units_Z 2
_cell_length_a 12.519(3)
_cell_length_b 12.594(3)
_cell_length_c 19.975(4)
_cell_measurement_reflns_used 6163
_cell_measurement_temperature 100(2)
_cell_measurement_theta_max 25.195
_cell_measurement_theta_min 2.473
_cell_volume 2871.2(13)
_computing_cell_refinement
;
SAINT-Plus (Bruker, 2016)
;
_computing_data_collection
;
APEX3 (Bruker, 2016)
;
_computing_data_reduction
;
SAINT-Plus (Bruker, 2016)
;
_computing_molecular_graphics
;
OLEX2 (Dolomanov <i>et al.</i>,  2009)
;
_computing_publication_material
;
OLEX2 (Dolomanov <i>et al.</i>,  2009)
;
_computing_structure_refinement
;
SHELXL2016 (Sheldrick, 2015b)
;
_computing_structure_solution
;
SHELXT (Sheldrick, 2015a)
;
_diffrn_ambient_temperature 100.0
_diffrn_detector_area_resol_mean 7.9
_diffrn_measured_fraction_theta_full 0.998
_diffrn_measured_fraction_theta_max 0.995
_diffrn_measurement_device 'three-circle diffractometer'
_diffrn_measurement_device_type 'Bruker APEX II Quazar'
_diffrn_measurement_method '0.5\% \w and 0.5\% \f scans'
_diffrn_radiation_monochromator 'mirror optics'
_diffrn_radiation_type MoK\a
_diffrn_radiation_wavelength 0.71073
_diffrn_reflns_av_R_equivalents 0.0535
_diffrn_reflns_limit_h_max 15
_diffrn_reflns_limit_h_min -15
_diffrn_reflns_limit_k_max 15
_diffrn_reflns_limit_k_min -15
_diffrn_reflns_limit_l_max 24
_diffrn_reflns_limit_l_min -25
_diffrn_reflns_number 42663
_diffrn_reflns_theta_full 25.000
_diffrn_reflns_theta_max 26.470
_diffrn_reflns_theta_min 1.037
_exptl_absorpt_coefficient_mu 0.095
_exptl_absorpt_correction_T_max 0.7454
_exptl_absorpt_correction_T_min 0.6787
_exptl_absorpt_correction_type multi-scan
_exptl_absorpt_process_details
;
(SADABS; Krause <i>et al.</i>,  2015)
;
_exptl_crystal_colour yellow
_exptl_crystal_density_diffrn 1.336
_exptl_crystal_density_method 'not measured'
_exptl_crystal_description block
_exptl_crystal_F_000 1219
_exptl_crystal_size_max 0.108
_exptl_crystal_size_mid 0.064
_exptl_crystal_size_min 0.019
_refine_diff_density_max 0.466
_refine_diff_density_min -0.547
_refine_ls_extinction_method none
_refine_ls_goodness_of_fit_ref 1.033
_refine_ls_hydrogen_treatment constr
_refine_ls_matrix_type full
_refine_ls_number_parameters 871
_refine_ls_number_reflns 11806
_refine_ls_number_restraints 193
_refine_ls_restrained_S_all 1.122
_refine_ls_R_factor_all 0.1020
_refine_ls_R_factor_gt 0.0572
_refine_ls_shift/su_max 0.001
_refine_ls_shift/su_mean 0.000
_refine_ls_structure_factor_coef Fsqd
_refine_ls_weighting_details 'w=1/[\s^2^(Fo^2^)+(0.0815P)^2^+0.7244P] where P=(Fo^2^+2Fc^2^)/3'
_refine_ls_weighting_scheme calc
_refine_ls_wR_factor_gt 0.1411
_refine_ls_wR_factor_ref 0.1646
_reflns_number_gt 7371
_reflns_number_total 11806
_reflns_threshold_expression 'I > 2\s(I)'
_cod_data_source_file qs3066sup1.cif
_cod_data_source_block I
_cod_original_cell_volume 2871.3(12)
_cod_database_code 2020925
_shelx_space_group_comment
;
The symmetry employed for this shelxl refinement is uniquely defined
by the following loop, which should always be used as a source of
symmetry information in preference to the above space-group names.
They are only intended as comments.
;
_shelx_estimated_absorpt_t_min 0.990
_shelx_estimated_absorpt_t_max 0.998

loop_
_space_group_symop_operation_xyz
'x, y, z'
'-x, -y, -z'

loop_
_atom_site_type_symbol
_atom_site_label
_atom_site_fract_x
_atom_site_fract_y
_atom_site_fract_z
_atom_site_U_iso_or_equiv
_atom_site_adp_type
_atom_site_calc_flag
_atom_site_occupancy
_atom_site_disorder_assembly
_atom_site_disorder_group
O O1 0.56890(15) -0.13223(16) 0.00339(10) 0.0432(5) Uani d 1 . .
O O2 0.70046(14) -0.24504(15) -0.06278(9) 0.0368(4) Uani d 1 . .
O O3 1.00320(13) 0.02748(13) 0.14992(9) 0.0293(4) Uani d 1 . .
O O4 0.66409(14) 0.18670(14) 0.07879(9) 0.0353(4) Uani d 1 . .
O O5 0.75708(13) 0.44891(14) 0.22375(9) 0.0337(4) Uani d 1 . .
O O6 0.97623(13) 0.34022(14) 0.26052(9) 0.0341(4) Uani d 1 . .
C C1 0.6006(2) -0.2377(2) -0.02497(15) 0.0434(7) Uani d 1 . .
H H1A 0.618844 -0.306631 0.011829 0.052 Uiso calc 1 . .
H H1B 0.536444 -0.233931 -0.055303 0.052 Uiso calc 1 . .
C C2 0.66991(19) -0.1149(2) 0.00882(12) 0.0285(5) Uani d 1 . .
C C3 0.7481(2) -0.1809(2) -0.03163(12) 0.0307(6) Uani d 1 . .
C C4 0.8545(2) -0.1757(2) -0.03981(13) 0.0354(6) Uani d 1 . .
H H4 0.906794 -0.218605 -0.069078 0.043 Uiso calc 1 . .
C C5 0.8824(2) -0.1037(2) -0.00280(13) 0.0332(6) Uani d 1 . .
H H5 0.955893 -0.098336 -0.006982 0.040 Uiso calc 1 . .
C C6 0.8059(2) -0.0394(2) 0.04013(12) 0.0281(5) Uani d 1 . .
C C7 0.6956(2) -0.0442(2) 0.04540(12) 0.0286(5) Uani d 1 . .
H H7A 0.641183 -0.000145 0.073305 0.034 Uiso calc 1 . .
C C8 0.8440(2) 0.0263(2) 0.08318(12) 0.0276(5) Uani d 1 . .
C C9 0.9531(2) -0.0215(2) 0.11070(12) 0.0286(5) Uani d 1 . .
H H9A 0.999426 -0.096313 0.101903 0.034 Uiso calc 1 . .
C C10 0.9372(2) 0.1349(2) 0.16427(12) 0.0275(5) Uani d 1 . .
C C11 0.82200(19) 0.1910(2) 0.14116(12) 0.0270(5) Uani d 1 . .
C C12 0.7671(2) 0.1389(2) 0.09904(13) 0.0286(5) Uani d 1 . .
C C13 0.7590(2) 0.2988(2) 0.16075(13) 0.0287(5) Uani d 1 . .
H H13 0.679674 0.338508 0.146223 0.034 Uiso calc 1 . .
C C14 0.8110(2) 0.3469(2) 0.20055(13) 0.0291(5) Uani d 1 . .
C C15 0.6354(2) 0.5050(2) 0.20840(16) 0.0410(7) Uani d 1 . .
H H15A 0.619472 0.527343 0.158920 0.061 Uiso calc 1 . .
H H15B 0.605461 0.574801 0.229127 0.061 Uiso calc 1 . .
H H15C 0.597787 0.451518 0.226612 0.061 Uiso calc 1 . .
C C16 0.9300(2) 0.2893(2) 0.22067(12) 0.0284(5) Uani d 1 . .
C C17 0.99329(19) 0.1816(2) 0.20388(12) 0.0273(5) Uani d 1 . .
C C18 1.1118(2) 0.1207(2) 0.23238(13) 0.0334(6) Uani d 1 . .
H H18 1.153249 0.042039 0.228084 0.040 Uiso calc 1 . .
C C19 1.1612(2) 0.1760(2) 0.26440(14) 0.0386(7) Uani d 1 . .
H H19 1.236048 0.133875 0.286257 0.046 Uiso calc 1 . .
C C20 1.1028(2) 0.3033(2) 0.26724(15) 0.0398(7) Uani d 1 . .
C C21 1.1258(2) 0.3311(3) 0.33547(17) 0.0508(8) Uani d 1 . .
H H21A 1.079024 0.412859 0.336650 0.076 Uiso calc 1 . .
H H21B 1.207773 0.317551 0.341687 0.076 Uiso calc 1 . .
H H21C 1.105471 0.280869 0.372098 0.076 Uiso calc 1 . .
C C22 1.1381(2) 0.3742(2) 0.20857(18) 0.0540(9) Uani d 1 . .
H H22A 1.113083 0.361148 0.165364 0.081 Uiso calc 1 . .
H H22B 1.222209 0.350322 0.211383 0.081 Uiso calc 1 . .
H H22C 1.101768 0.457096 0.211032 0.081 Uiso calc 1 . .
O O1A 0.79383(15) 0.55491(14) 0.44566(9) 0.0376(4) Uani d 1 . .
O O2A 0.90429(14) 0.47814(14) 0.54799(9) 0.0338(4) Uani d 1 . .
O O3A 0.98022(13) -0.01385(13) 0.34200(8) 0.0299(4) Uani d 1 . .
O O4A 0.68874(14) 0.27032(14) 0.35312(9) 0.0353(4) Uani d 1 . .
O O5A 0.58184(13) 0.02020(14) 0.20800(9) 0.0324(4) Uani d 1 . .
O O6A 0.77140(13) -0.16003(13) 0.20853(8) 0.0298(4) Uani d 1 . .
C C1A 0.8164(2) 0.5802(2) 0.51056(13) 0.0364(6) Uani d 1 . .
H H1AA 0.842550 0.646219 0.503883 0.044 Uiso calc 1 . .
H H1AB 0.745350 0.601687 0.535757 0.044 Uiso calc 1 . .
C C2A 0.8450(2) 0.4352(2) 0.45289(13) 0.0296(6) Uani d 1 . .
C C3A 0.9101(2) 0.3899(2) 0.51380(13) 0.0291(5) Uani d 1 . .
C C4A 0.9707(2) 0.2733(2) 0.53390(13) 0.0308(6) Uani d 1 . .
H H4A 1.016927 0.242621 0.575523 0.037 Uiso calc 1 . .
C C5A 0.9614(2) 0.2010(2) 0.49004(12) 0.0296(6) Uani d 1 . .
H H5A 1.000597 0.119114 0.503025 0.035 Uiso calc 1 . .
C C6A 0.89666(19) 0.2453(2) 0.42816(12) 0.0277(5) Uani d 1 . .
C C7A 0.8371(2) 0.3669(2) 0.40805(13) 0.0310(6) Uani d 1 . .
H H7AA 0.793779 0.399680 0.365550 0.037 Uiso calc 1 . .
C C8A 0.8879(2) 0.16453(19) 0.38420(12) 0.0278(5) Uani d 1 . .
C C9A 0.9806(2) 0.0690(2) 0.37731(12) 0.0292(5) Uani d 1 . .
H H9AA 1.052004 0.058926 0.398962 0.035 Uiso calc 1 . .
C C10A 0.87817(19) -0.00108(19) 0.30995(12) 0.0262(5) Uani d 1 . .
C C11A 0.77769(19) 0.09522(19) 0.31192(12) 0.0260(5) Uani d 1 . .
C C12A 0.7781(2) 0.1837(2) 0.34963(13) 0.0290(5) Uani d 1 . .
C C13A 0.6763(2) 0.1053(2) 0.27681(12) 0.0279(5) Uani d 1 . .
H H13A 0.607789 0.172158 0.276554 0.033 Uiso calc 1 . .
C C14A 0.67513(19) 0.0199(2) 0.24300(12) 0.0270(5) Uani d 1 . .
C C15A 0.4798(2) 0.1244(2) 0.20150(14) 0.0372(6) Uani d 1 . .
H H15D 0.418970 0.116261 0.174665 0.056 Uiso calc 1 . .
H H15E 0.497158 0.190853 0.178559 0.056 Uiso calc 1 . .
H H15F 0.453737 0.137283 0.246825 0.056 Uiso calc 1 . .
C C16A 0.7777(2) -0.07962(19) 0.24395(12) 0.0266(5) Uani d 1 . .
C C17A 0.8803(2) -0.08961(19) 0.27518(12) 0.0267(5) Uani d 1 . .
C C18A 0.9849(2) -0.1868(2) 0.26507(13) 0.0314(6) Uani d 1 . .
H H18A 1.058771 -0.188249 0.277146 0.038 Uiso calc 1 . .
C C19A 0.9753(2) -0.2732(2) 0.23875(13) 0.0333(6) Uani d 1 . .
H H19A 1.043151 -0.332796 0.228354 0.040 Uiso calc 1 . .
C C20A 0.8599(2) -0.2789(2) 0.22507(13) 0.0315(6) Uani d 1 . .
C C21A 0.8545(2) -0.3305(2) 0.16251(13) 0.0364(6) Uani d 1 . .
H H21D 0.775249 -0.323836 0.153119 0.055 Uiso calc 1 . .
H H21E 0.906153 -0.412820 0.170647 0.055 Uiso calc 1 . .
H H21F 0.878576 -0.288298 0.123353 0.055 Uiso calc 1 . .
C C22A 0.8254(2) -0.3424(2) 0.28855(14) 0.0382(6) Uani d 1 . .
H H22D 0.825818 -0.303553 0.327017 0.057 Uiso calc 1 . .
H H22E 0.880521 -0.423302 0.299246 0.057 Uiso calc 1 . .
H H22F 0.747856 -0.341044 0.280085 0.057 Uiso calc 1 . .
O O7 0.53894(15) 1.63181(14) 0.67718(10) 0.0380(4) Uani d 1 . .
H H7 0.468312 1.671304 0.667639 0.057 Uiso calc 1 . .
O O8 0.78105(14) 1.01492(14) 0.51723(9) 0.0370(4) Uani d 1 . .
O O9 0.76654(14) 0.86116(14) 0.45556(10) 0.0388(5) Uani d 1 . .
H H9 0.797743 0.892645 0.478773 0.058 Uiso calc 1 . .
C C23 0.5718(2) 1.53663(19) 0.64682(12) 0.0282(5) Uani d 1 . .
C C24 0.6866(2) 1.4602(2) 0.65693(13) 0.0314(6) Uani d 1 . .
H H24 0.739534 1.475183 0.684138 0.038 Uiso calc 1 . .
C C25 0.7233(2) 1.3625(2) 0.62722(12) 0.0293(6) Uani d 1 . .
H H25 0.802016 1.311165 0.634110 0.035 Uiso calc 1 . .
C C26 0.64824(19) 1.33647(19) 0.58729(12) 0.0272(5) Uani d 1 . .
C C27 0.5329(2) 1.4154(2) 0.57716(13) 0.0301(6) Uani d 1 . .
H H27 0.479899 1.400792 0.549785 0.036 Uiso calc 1 . .
C C28 0.4954(2) 1.5138(2) 0.60640(12) 0.0304(6) Uani d 1 . .
H H28 0.417069 1.566226 0.598909 0.036 Uiso calc 1 . .
C C29 0.6899(2) 1.2295(2) 0.55953(12) 0.0295(6) Uani d 1 . .
H H29 0.768398 1.179834 0.570814 0.035 Uiso calc 1 . .
C C30 0.6292(2) 1.1936(2) 0.51978(12) 0.0298(6) Uani d 1 . .
H H30 0.551487 1.242765 0.505577 0.036 Uiso calc 1 . .
C C31 0.6789(2) 1.0812(2) 0.49754(13) 0.0291(5) Uani d 1 . .
C C32 0.61076(19) 1.0458(2) 0.45356(12) 0.0269(5) Uani d 1 . .
C C33 0.65832(19) 0.9360(2) 0.43389(13) 0.0288(5) Uani d 1 . .
C C34 0.5966(2) 0.8986(2) 0.39197(12) 0.0284(5) Uani d 1 . .
H H34 0.630598 0.824025 0.379703 0.034 Uiso calc 1 . .
C C35 0.4854(2) 0.9712(2) 0.36846(12) 0.0291(5) Uani d 1 . .
C C36 0.4349(2) 1.0800(2) 0.38788(13) 0.0340(6) Uani d 1 . .
H H36 0.357582 1.128881 0.372585 0.041 Uiso calc 1 . .
O O10 0.41744(14) 0.94625(14) 0.32554(9) 0.0337(4) Uani d 1 . .
C C37 0.4967(2) 1.1160(2) 0.42881(13) 0.0314(6) Uani d 1 . .
H H37 0.461489 1.190576 0.440911 0.038 Uiso calc 1 . .
C C38 0.4684(2) 0.8399(2) 0.29848(13) 0.0325(6) Uani d 1 . .
H H38A 0.497203 0.771654 0.335994 0.039 Uiso calc 1 . .
H H38B 0.533826 0.842004 0.270963 0.039 Uiso calc 1 . .
C C39 0.3756(2) 0.8323(2) 0.25516(13) 0.0380(6) Uani d 1 . .
H H39 0.311423 0.823963 0.277764 0.046 Uiso calc 1 . .
C C40 0.3734(2) 0.8359(2) 0.18817(13) 0.0340(6) Uani d 1 . .
C C41 0.4659(3) 0.8484(3) 0.14387(15) 0.0494(8) Uani d 1 . .
H H41A 0.524434 0.859567 0.171055 0.074 Uiso calc 1 . .
H H41B 0.432172 0.915845 0.107096 0.074 Uiso calc 1 . .
H H41C 0.501715 0.777888 0.124338 0.074 Uiso calc 1 . .
C C42 0.2788(4) 0.8119(7) 0.1549(6) 0.043(3) Uani d 0.497(3) A 1
H H42A 0.254249 0.864854 0.110286 0.052 Uiso calc 0.497(3) A 1
H H42B 0.211714 0.831318 0.183490 0.052 Uiso calc 0.497(3) A 1
C C43 0.3112(6) 0.6851(5) 0.1436(3) 0.0511(18) Uani d 0.497(3) A 1
H H43A 0.383065 0.663799 0.119040 0.061 Uiso calc 0.497(3) A 1
H H43B 0.329353 0.633553 0.188787 0.061 Uiso calc 0.497(3) A 1
C C44 0.2272(5) 0.6590(7) 0.1066(4) 0.060(2) Uani d 0.497(3) A 1
H H44 0.150759 0.689519 0.120651 0.072 Uiso calc 0.497(3) A 1
C C45 0.2398(5) 0.5993(6) 0.0561(4) 0.047(2) Uani d 0.497(3) A 1
C C46 0.3505(6) 0.5504(6) 0.0255(4) 0.066(2) Uani d 0.497(3) A 1
H H46A 0.375891 0.613372 0.006216 0.099 Uiso calc 0.497(3) A 1
H H46B 0.341025 0.510431 -0.010698 0.099 Uiso calc 0.497(3) A 1
H H46C 0.408322 0.494896 0.060435 0.099 Uiso calc 0.497(3) A 1
C C47 0.1410(8) 0.5804(10) 0.0233(7) 0.049(3) Uani d 0.497(3) A 1
H H47A 0.135190 0.508335 0.047440 0.073 Uiso calc 0.497(3) A 1
H H47B 0.155258 0.574342 -0.024486 0.073 Uiso calc 0.497(3) A 1
H H47C 0.068681 0.646227 0.025625 0.073 Uiso calc 0.497(3) A 1
C C42A 0.2725(4) 0.8328(9) 0.1487(6) 0.060(4) Uani d 0.234(3) A 2
H H42C 0.228484 0.909710 0.120188 0.072 Uiso calc 0.234(3) A 2
H H42D 0.219934 0.809594 0.179676 0.072 Uiso calc 0.234(3) A 2
C C43A 0.3301(8) 0.7399(9) 0.1038(6) 0.0380(6) Uani d 0.234(3) A 2
H H43C 0.368236 0.774149 0.067567 0.046 Uiso calc 0.234(3) A 2
H H43D 0.391691 0.673485 0.132496 0.046 Uiso calc 0.234(3) A 2
C C44A 0.2578(11) 0.6938(8) 0.0713(6) 0.049(3) Uani d 0.234(3) A 2
H H44A 0.204362 0.750683 0.037274 0.058 Uiso calc 0.234(3) A 2
C C45A 0.2486(12) 0.5905(8) 0.0780(10) 0.052(5) Uani d 0.234(3) A 2
C C46A 0.3343(12) 0.4821(9) 0.1161(7) 0.057(4) Uani d 0.234(3) A 2
H H46D 0.411449 0.484605 0.112303 0.085 Uiso calc 0.234(3) A 2
H H46E 0.332034 0.415911 0.097398 0.085 Uiso calc 0.234(3) A 2
H H46F 0.316724 0.473326 0.164139 0.085 Uiso calc 0.234(3) A 2
C C47A 0.156(2) 0.5714(18) 0.0387(16) 0.054(7) Uani d 0.234(3) A 2
H H47D 0.086551 0.587604 0.064577 0.081 Uiso calc 0.234(3) A 2
H H47E 0.184113 0.490441 0.031926 0.081 Uiso calc 0.234(3) A 2
H H47F 0.137180 0.623773 -0.005588 0.081 Uiso calc 0.234(3) A 2
C C42B 0.2725(4) 0.8328(9) 0.1487(6) 0.060(4) Uani d 0.269(2) A -1
H H42E 0.225387 0.913821 0.126699 0.072 Uiso calc 0.269(2) A -1
H H42F 0.224383 0.807046 0.182017 0.072 Uiso calc 0.269(2) A -1
C C43B 0.2952(9) 0.7563(6) 0.0930(4) 0.0380(6) Uani d 0.269(2) A -1
H H43E 0.224064 0.777242 0.063822 0.046 Uiso calc 0.269(2) A -1
H H43F 0.356195 0.766740 0.063939 0.046 Uiso calc 0.269(2) A -1
C C44B 0.3320(9) 0.6372(6) 0.1293(5) 0.0467(18) Uani d 0.269(2) A -1
H H44B 0.316213 0.621655 0.175766 0.056 Uiso calc 0.269(2) A -1
C C45B 0.3881(8) 0.5498(6) 0.0974(5) 0.0467(18) Uani d 0.269(2) A -1
C C46B 0.4063(9) 0.4373(7) 0.1404(6) 0.0467(18) Uani d 0.269(2) A -1
H H46G 0.394762 0.447379 0.187857 0.070 Uiso calc 0.269(2) A -1
H H46H 0.485119 0.382611 0.136938 0.070 Uiso calc 0.269(2) A -1
H H46I 0.351109 0.406539 0.125334 0.070 Uiso calc 0.269(2) A -1
C C47B 0.4474(11) 0.5457(10) 0.0310(5) 0.069(3) Uani d 0.269(2) A -1
H H47G 0.430097 0.625194 0.006434 0.104 Uiso calc 0.269(2) A -1
H H47H 0.419473 0.503490 0.002970 0.104 Uiso calc 0.269(2) A -1
H H47I 0.531009 0.505644 0.040563 0.104 Uiso calc 0.269(2) A -1
O O11 -0.0152(18) 0.5008(18) 0.0211(8) 0.079(6) Uiso d 0.1346(12) A -1
H H11 -0.014663 0.486948 0.063744 0.119 Uiso calc 0.1346 A -1
C C48 0.079(2) 0.541(2) 0.0006(10) 0.059(6) Uiso d 0.1346(12) A -1
H H48A 0.154264 0.480177 0.019082 0.071 Uiso calc 0.1346(12) A -1
H H48B 0.068535 0.612548 0.018224 0.071 Uiso calc 0.1346(12) A -1
C C49 0.074(2) 0.564(2) -0.0753(9) 0.070(7) Uiso d 0.1346(12) A -1
H H49A 0.136285 0.589958 -0.090649 0.105 Uiso calc 0.1346 A -1
H H49B -0.000611 0.625148 -0.092975 0.105 Uiso calc 0.1346 A -1
H H49C 0.083207 0.492806 -0.092152 0.105 Uiso calc 0.1346 A -1

loop_
_atom_site_aniso_label
_atom_site_aniso_U_11
_atom_site_aniso_U_22
_atom_site_aniso_U_33
_atom_site_aniso_U_12
_atom_site_aniso_U_13
_atom_site_aniso_U_23
O1 0.0341(10) 0.0472(11) 0.0551(13) -0.0181(8) 0.0028(9) -0.0208(10)
O2 0.0325(9) 0.0461(11) 0.0394(11) -0.0188(8) 0.0012(8) -0.0184(9)
O3 0.0240(8) 0.0278(8) 0.0389(10) -0.0094(7) 0.0020(7) -0.0143(8)
O4 0.0263(9) 0.0346(9) 0.0462(11) -0.0121(7) -0.0046(8) -0.0095(8)
O5 0.0254(8) 0.0276(9) 0.0470(11) -0.0061(7) -0.0005(8) -0.0134(8)
O6 0.0249(8) 0.0351(9) 0.0448(11) -0.0098(7) -0.0006(8) -0.0180(8)
C1 0.0394(15) 0.0485(17) 0.0477(18) -0.0208(13) 0.0050(13) -0.0135(14)
C2 0.0245(12) 0.0306(12) 0.0317(14) -0.0119(10) -0.0025(10) -0.0059(11)
C3 0.0345(13) 0.0315(13) 0.0287(14) -0.0144(11) -0.0030(11) -0.0075(11)
C4 0.0349(14) 0.0421(15) 0.0330(15) -0.0150(11) 0.0054(12) -0.0156(12)
C5 0.0312(13) 0.0382(14) 0.0353(15) -0.0175(11) 0.0032(11) -0.0101(12)
C6 0.0301(12) 0.0295(12) 0.0269(13) -0.0140(10) -0.0002(10) -0.0044(10)
C7 0.0266(12) 0.0290(12) 0.0307(14) -0.0106(10) 0.0016(10) -0.0064(11)
C8 0.0278(12) 0.0309(12) 0.0281(13) -0.0151(10) 0.0039(10) -0.0064(10)
C9 0.0285(12) 0.0288(12) 0.0337(14) -0.0146(10) 0.0043(11) -0.0106(11)
C10 0.0274(12) 0.0266(12) 0.0304(14) -0.0112(10) 0.0043(10) -0.0081(10)
C11 0.0246(12) 0.0290(12) 0.0298(14) -0.0123(10) 0.0034(10) -0.0067(10)
C12 0.0278(13) 0.0298(12) 0.0316(14) -0.0149(10) 0.0027(11) -0.0055(11)
C13 0.0246(12) 0.0267(12) 0.0351(14) -0.0101(10) 0.0012(10) -0.0054(11)
C14 0.0290(12) 0.0257(12) 0.0325(14) -0.0094(10) 0.0031(11) -0.0069(11)
C15 0.0258(13) 0.0349(14) 0.0602(19) -0.0066(11) 0.0000(12) -0.0146(13)
C16 0.0264(12) 0.0312(13) 0.0323(14) -0.0143(10) 0.0017(10) -0.0099(11)
C17 0.0241(11) 0.0290(12) 0.0323(14) -0.0119(10) 0.0038(10) -0.0108(11)
C18 0.0242(12) 0.0327(13) 0.0438(16) -0.0076(10) 0.0013(11) -0.0152(12)
C19 0.0251(12) 0.0384(14) 0.0520(18) -0.0071(11) -0.0029(12) -0.0188(13)
C20 0.0213(12) 0.0396(15) 0.0621(19) -0.0096(11) -0.0019(12) -0.0232(14)
C21 0.0312(14) 0.0486(17) 0.074(2) -0.0063(12) -0.0108(14) -0.0347(16)
C22 0.0338(15) 0.0433(16) 0.091(3) -0.0161(13) 0.0123(16) -0.0250(17)
O1A 0.0471(11) 0.0268(9) 0.0373(11) -0.0102(8) -0.0005(8) -0.0106(8)
O2A 0.0363(9) 0.0308(9) 0.0354(10) -0.0109(7) -0.0004(8) -0.0133(8)
O3A 0.0265(8) 0.0270(8) 0.0351(10) -0.0071(7) -0.0033(7) -0.0095(7)
O4A 0.0286(9) 0.0283(9) 0.0459(11) -0.0040(7) -0.0004(8) -0.0142(8)
O5A 0.0254(8) 0.0349(9) 0.0363(10) -0.0097(7) -0.0029(7) -0.0084(8)
O6A 0.0314(9) 0.0247(8) 0.0335(10) -0.0097(7) -0.0021(7) -0.0077(7)
C1A 0.0416(15) 0.0288(13) 0.0365(15) -0.0093(11) 0.0007(12) -0.0094(11)
C2A 0.0292(12) 0.0237(12) 0.0367(15) -0.0104(10) 0.0038(11) -0.0070(11)
C3A 0.0275(12) 0.0318(13) 0.0333(14) -0.0139(10) 0.0063(11) -0.0142(11)
C4A 0.0270(12) 0.0337(13) 0.0315(14) -0.0098(10) -0.0004(11) -0.0092(11)
C5A 0.0273(12) 0.0278(12) 0.0327(14) -0.0081(10) 0.0038(11) -0.0086(11)
C6A 0.0264(12) 0.0271(12) 0.0301(14) -0.0086(10) 0.0014(10) -0.0099(10)
C7A 0.0309(13) 0.0308(13) 0.0311(14) -0.0115(10) -0.0006(11) -0.0052(11)
C8A 0.0309(12) 0.0247(12) 0.0275(13) -0.0097(10) 0.0010(10) -0.0058(10)
C9A 0.0300(12) 0.0282(12) 0.0307(14) -0.0114(10) -0.0028(11) -0.0073(11)
C10A 0.0255(12) 0.0244(12) 0.0270(13) -0.0086(9) -0.0006(10) -0.0020(10)
C11A 0.0267(12) 0.0228(11) 0.0285(13) -0.0091(9) 0.0037(10) -0.0055(10)
C12A 0.0293(12) 0.0245(12) 0.0312(14) -0.0082(10) 0.0039(11) -0.0043(10)
C13A 0.0262(12) 0.0261(12) 0.0303(14) -0.0088(10) 0.0032(10) -0.0051(10)
C14A 0.0239(12) 0.0301(12) 0.0266(13) -0.0105(10) 0.0011(10) -0.0039(10)
C15A 0.0268(13) 0.0385(14) 0.0405(16) -0.0070(11) -0.0039(11) -0.0038(12)
C16A 0.0305(12) 0.0254(12) 0.0255(13) -0.0122(10) 0.0016(10) -0.0055(10)
C17A 0.0299(12) 0.0229(11) 0.0266(13) -0.0095(9) 0.0018(10) -0.0041(10)
C18A 0.0269(12) 0.0293(13) 0.0356(15) -0.0078(10) -0.0020(11) -0.0064(11)
C19A 0.0327(13) 0.0270(12) 0.0358(15) -0.0057(10) -0.0006(11) -0.0073(11)
C20A 0.0348(13) 0.0229(12) 0.0346(15) -0.0078(10) -0.0008(11) -0.0067(11)
C21A 0.0414(15) 0.0296(13) 0.0390(16) -0.0119(11) -0.0005(12) -0.0121(12)
C22A 0.0438(15) 0.0297(13) 0.0397(16) -0.0127(11) 0.0025(13) -0.0055(12)
O7 0.0334(9) 0.0304(9) 0.0498(12) -0.0076(7) -0.0023(9) -0.0167(9)
O8 0.0269(9) 0.0322(9) 0.0495(12) -0.0053(7) -0.0022(8) -0.0146(8)
O9 0.0280(9) 0.0296(9) 0.0547(13) -0.0036(7) -0.0087(8) -0.0140(8)
C23 0.0323(13) 0.0231(12) 0.0297(14) -0.0103(10) 0.0031(11) -0.0065(10)
C24 0.0278(12) 0.0315(13) 0.0377(15) -0.0140(10) 0.0014(11) -0.0072(11)
C25 0.0242(12) 0.0277(12) 0.0348(14) -0.0091(10) 0.0035(11) -0.0044(11)
C26 0.0256(12) 0.0259(12) 0.0287(13) -0.0086(9) 0.0049(10) -0.0040(10)
C27 0.0271(12) 0.0287(12) 0.0329(14) -0.0080(10) -0.0020(11) -0.0070(11)
C28 0.0274(12) 0.0290(12) 0.0313(14) -0.0066(10) -0.0015(11) -0.0061(11)
C29 0.0244(12) 0.0274(12) 0.0349(14) -0.0073(10) 0.0053(11) -0.0071(11)
C30 0.0264(12) 0.0269(12) 0.0323(14) -0.0059(10) 0.0010(11) -0.0053(11)
C31 0.0260(12) 0.0291(12) 0.0311(14) -0.0089(10) 0.0039(10) -0.0064(11)
C32 0.0254(12) 0.0276(12) 0.0281(13) -0.0100(10) 0.0050(10) -0.0066(10)
C33 0.0247(12) 0.0276(12) 0.0324(14) -0.0082(10) 0.0015(10) -0.0050(11)
C34 0.0316(13) 0.0251(12) 0.0286(14) -0.0098(10) 0.0030(11) -0.0076(10)
C35 0.0315(13) 0.0334(13) 0.0233(13) -0.0139(10) 0.0029(10) -0.0042(11)
C36 0.0308(13) 0.0343(13) 0.0304(14) -0.0047(11) -0.0015(11) -0.0064(11)
O10 0.0333(9) 0.0350(9) 0.0331(10) -0.0112(7) -0.0020(8) -0.0110(8)
C37 0.0316(13) 0.0294(13) 0.0309(14) -0.0078(10) 0.0028(11) -0.0082(11)
C38 0.0362(13) 0.0317(13) 0.0311(14) -0.0138(11) 0.0026(11) -0.0077(11)
C39 0.0389(14) 0.0459(14) 0.0363(14) -0.0236(12) 0.0034(11) -0.0089(12)
C40 0.0326(13) 0.0280(13) 0.0374(15) -0.0060(10) -0.0002(11) -0.0081(11)
C41 0.0530(18) 0.0602(19) 0.0348(16) -0.0204(15) 0.0053(14) -0.0107(14)
C42 0.038(5) 0.049(4) 0.038(5) -0.009(3) -0.005(4) -0.013(4)
C43 0.057(4) 0.032(3) 0.068(5) -0.020(3) -0.020(3) -0.009(3)
C44 0.037(3) 0.067(5) 0.086(6) -0.021(3) 0.003(3) -0.036(4)
C45 0.038(4) 0.046(4) 0.055(6) -0.012(3) -0.003(3) -0.013(3)
C46 0.070(4) 0.071(5) 0.065(5) -0.028(4) 0.018(4) -0.034(4)
C47 0.037(4) 0.053(6) 0.061(8) -0.018(4) -0.011(4) -0.019(5)
C42A 0.039(5) 0.091(7) 0.055(7) -0.019(4) 0.003(4) -0.041(6)
C43A 0.0389(14) 0.0459(14) 0.0363(14) -0.0236(12) 0.0034(11) -0.0089(12)
C44A 0.083(10) 0.047(6) 0.038(7) -0.048(7) 0.016(6) -0.011(6)
C45A 0.086(12) 0.045(7) 0.041(11) -0.043(7) -0.006(7) -0.008(7)
C46A 0.071(9) 0.058(7) 0.055(9) -0.042(7) -0.011(7) 0.000(6)
C47A 0.085(15) 0.031(9) 0.045(12) -0.027(9) -0.032(9) 0.006(7)
C42B 0.039(5) 0.091(7) 0.055(7) -0.019(4) 0.003(4) -0.041(6)
C43B 0.0389(14) 0.0459(14) 0.0363(14) -0.0236(12) 0.0034(11) -0.0089(12)
C44B 0.036(3) 0.029(3) 0.073(5) -0.013(3) -0.019(3) -0.003(3)
C45B 0.036(3) 0.029(3) 0.073(5) -0.013(3) -0.019(3) -0.003(3)
C46B 0.036(3) 0.029(3) 0.073(5) -0.013(3) -0.019(3) -0.003(3)
C47B 0.074(9) 0.059(8) 0.078(8) -0.043(7) -0.017(6) 0.019(6)

loop_
_atom_type_symbol
_atom_type_description
_atom_type_scat_dispersion_real
_atom_type_scat_dispersion_imag
_atom_type_scat_source
C C 0.0033 0.0016 'International Tables Vol C Tables 4.2.6.8 and 6.1.1.4'
H H 0.0000 0.0000 'International Tables Vol C Tables 4.2.6.8 and 6.1.1.4'
O O 0.0106 0.0060 'International Tables Vol C Tables 4.2.6.8 and 6.1.1.4'

loop_
_geom_angle_atom_site_label_1
_geom_angle_atom_site_label_2
_geom_angle_atom_site_label_3
_geom_angle
C2 O1 C1 104.48(18)
C3 O2 C1 102.90(19)
C9 O3 C10 118.00(18)
C14 O5 C15 116.40(19)
C16 O6 C20 118.84(18)
O1 C1 H1A 110.5
O1 C1 H1B 110.5
O2 C1 O1 106.3(2)
O2 C1 H1A 110.5
O2 C1 H1B 110.5
H1A C1 H1B 108.7
O1 C2 C3 108.6(2)
C7 C2 O1 129.0(2)
C7 C2 C3 122.4(2)
C2 C3 O2 110.7(2)
C4 C3 O2 127.3(2)
C4 C3 C2 121.9(2)
C3 C4 H4 121.8
C3 C4 C5 116.5(2)
C5 C4 H4 121.8
C4 C5 H5 118.8
C6 C5 C4 122.4(2)
C6 C5 H5 118.8
C5 C6 C7 119.3(2)
C5 C6 C8 120.0(2)
C7 C6 C8 120.5(2)
C2 C7 C6 117.4(2)
C2 C7 H7A 121.3
C6 C7 H7A 121.3
C9 C8 C6 118.2(2)
C9 C8 C12 118.7(2)
C12 C8 C6 123.1(2)
O3 C9 H9A 117.0
C8 C9 O3 126.1(2)
C8 C9 H9A 117.0
O3 C10 C11 121.4(2)
O3 C10 C17 115.6(2)
C11 C10 C17 123.0(2)
C10 C11 C12 121.0(2)
C10 C11 C13 117.8(2)
C13 C11 C12 121.2(2)
O4 C12 C8 123.3(2)
O4 C12 C11 122.0(2)
C11 C12 C8 114.7(2)
C11 C13 H13 119.6
C14 C13 C11 120.9(2)
C14 C13 H13 119.6
O5 C14 C13 125.4(2)
O5 C14 C16 115.0(2)
C13 C14 C16 119.6(2)
O5 C15 H15A 109.5
O5 C15 H15B 109.5
O5 C15 H15C 109.5
H15A C15 H15B 109.5
H15A C15 H15C 109.5
H15B C15 H15C 109.5
O6 C16 C14 117.0(2)
O6 C16 C17 122.1(2)
C17 C16 C14 120.7(2)
C10 C17 C18 123.8(2)
C16 C17 C10 117.9(2)
C16 C17 C18 118.2(2)
C17 C18 H18 120.3
C19 C18 C17 119.4(2)
C19 C18 H18 120.3
C18 C19 H19 118.9
C18 C19 C20 122.2(2)
C20 C19 H19 118.9
O6 C20 C19 110.8(2)
O6 C20 C21 104.1(2)
O6 C20 C22 107.8(2)
C19 C20 C21 112.6(2)
C19 C20 C22 109.3(2)
C22 C20 C21 112.0(2)
C20 C21 H21A 109.5
C20 C21 H21B 109.5
C20 C21 H21C 109.5
H21A C21 H21B 109.5
H21A C21 H21C 109.5
H21B C21 H21C 109.5
C20 C22 H22A 109.5
C20 C22 H22B 109.5
C20 C22 H22C 109.5
H22A C22 H22B 109.5
H22A C22 H22C 109.5
H22B C22 H22C 109.5
C2A O1A C1A 105.10(19)
C3A O2A C1A 105.00(18)
C9A O3A C10A 118.46(17)
C14A O5A C15A 116.10(19)
C16A O6A C20A 118.02(18)
O1A C1A H1AA 110.1
O1A C1A H1AB 110.1
O2A C1A O1A 107.79(18)
O2A C1A H1AA 110.1
O2A C1A H1AB 110.1
H1AA C1A H1AB 108.5
C3A C2A O1A 109.5(2)
C7A C2A O1A 127.8(2)
C7A C2A C3A 122.7(2)
C2A C3A O2A 110.4(2)
C4A C3A O2A 127.7(2)
C4A C3A C2A 122.0(2)
C3A C4A H4A 121.7
C3A C4A C5A 116.6(2)
C5A C4A H4A 121.7
C4A C5A H5A 118.9
C6A C5A C4A 122.1(2)
C6A C5A H5A 118.9
C5A C6A C7A 119.8(2)
C5A C6A C8A 119.9(2)
C7A C6A C8A 120.3(2)
C2A C7A C6A 116.7(2)
C2A C7A H7AA 121.6
C6A C7A H7AA 121.6
C9A C8A C6A 120.7(2)
C9A C8A C12A 118.3(2)
C12A C8A C6A 121.0(2)
O3A C9A H9AA 117.3
C8A C9A O3A 125.4(2)
C8A C9A H9AA 117.3
O3A C10A C11A 121.4(2)
O3A C10A C17A 116.95(19)
C11A C10A C17A 121.7(2)
C10A C11A C12A 120.1(2)
C10A C11A C13A 119.0(2)
C13A C11A C12A 120.9(2)
O4A C12A C8A 122.1(2)
O4A C12A C11A 121.5(2)
C11A C12A C8A 116.31(19)
C11A C13A H13A 119.6
C14A C13A C11A 120.8(2)
C14A C13A H13A 119.6
O5A C14A C13A 125.7(2)
O5A C14A C16A 115.2(2)
C13A C14A C16A 119.1(2)
O5A C15A H15D 109.5
O5A C15A H15E 109.5
O5A C15A H15F 109.5
H15D C15A H15E 109.5
H15D C15A H15F 109.5
H15E C15A H15F 109.5
O6A C16A C14A 116.2(2)
O6A C16A C17A 122.1(2)
C17A C16A C14A 121.6(2)
C10A C17A C18A 124.5(2)
C16A C17A C10A 117.8(2)
C16A C17A C18A 117.6(2)
C17A C18A H18A 120.4
C19A C18A C17A 119.2(2)
C19A C18A H18A 120.4
C18A C19A H19A 119.2
C18A C19A C20A 121.6(2)
C20A C19A H19A 119.2
O6A C20A C19A 109.59(19)
O6A C20A C21A 103.73(19)
O6A C20A C22A 107.68(19)
C19A C20A C21A 113.1(2)
C19A C20A C22A 110.1(2)
C21A C20A C22A 112.2(2)
C20A C21A H21D 109.5
C20A C21A H21E 109.5
C20A C21A H21F 109.5
H21D C21A H21E 109.5
H21D C21A H21F 109.5
H21E C21A H21F 109.5
C20A C22A H22D 109.5
C20A C22A H22E 109.5
C20A C22A H22F 109.5
H22D C22A H22E 109.5
H22D C22A H22F 109.5
H22E C22A H22F 109.5
C23 O7 H7 109.5
C33 O9 H9 109.5
O7 C23 C24 117.8(2)
O7 C23 C28 122.7(2)
C24 C23 C28 119.5(2)
C23 C24 H24 120.2
C25 C24 C23 119.6(2)
C25 C24 H24 120.2
C24 C25 H25 118.9
C24 C25 C26 122.1(2)
C26 C25 H25 118.9
C25 C26 C27 117.4(2)
C25 C26 C29 120.1(2)
C27 C26 C29 122.5(2)
C26 C27 H27 119.5
C28 C27 C26 121.0(2)
C28 C27 H27 119.5
C23 C28 H28 119.8
C27 C28 C23 120.4(2)
C27 C28 H28 119.8
C26 C29 H29 116.5
C30 C29 C26 127.0(2)
C30 C29 H29 116.5
C29 C30 H30 118.9
C29 C30 C31 122.1(2)
C31 C30 H30 118.9
O8 C31 C30 119.2(2)
O8 C31 C32 120.2(2)
C32 C31 C30 120.6(2)
C33 C32 C31 120.2(2)
C37 C32 C31 123.4(2)
C37 C32 C33 116.5(2)
O9 C33 C32 121.3(2)
O9 C33 C34 116.5(2)
C34 C33 C32 122.2(2)
C33 C34 H34 120.4
C35 C34 C33 119.1(2)
C35 C34 H34 120.4
C34 C35 C36 120.1(2)
O10 C35 C34 124.7(2)
O10 C35 C36 115.1(2)
C35 C36 H36 119.9
C37 C36 C35 120.1(2)
C37 C36 H36 119.9
C35 O10 C38 117.74(18)
C32 C37 H37 119.0
C36 C37 C32 121.9(2)
C36 C37 H37 119.0
O10 C38 H38A 110.4
O10 C38 H38B 110.4
O10 C38 C39 106.7(2)
H38A C38 H38B 108.6
C39 C38 H38A 110.4
C39 C38 H38B 110.4
C38 C39 H39 116.6
C40 C39 C38 126.7(3)
C40 C39 H39 116.6
C39 C40 C41 124.6(3)
C39 C40 C42 118.6(5)
C39 C40 C42A 122.5(5)
C39 C40 C42B 122.5(5)
C41 C40 C42 116.4(5)
C41 C40 C42A 112.9(5)
C41 C40 C42B 112.9(5)
C42B C40 C42 9.6(7)
C40 C41 H41A 109.5
C40 C41 H41B 109.5
C40 C41 H41C 109.5
H41A C41 H41B 109.5
H41A C41 H41C 109.5
H41B C41 H41C 109.5
C40 C42 H42A 108.4
C40 C42 H42B 108.4
C40 C42 C43 115.5(4)
H42A C42 H42B 107.5
C43 C42 H42A 108.4
C43 C42 H42B 108.4
C43B C42 C40 122.8(7)
C43B C42 H42A 63.1
C43B C42 H42B 128.5
C43B C42 C43 46.0(5)
C42 C43 H43A 107.8
C42 C43 H43B 107.8
C42 C43 C42B 5.0(7)
C42 C43 C45B 154.9(7)
H43A C43 H43B 107.1
C44 C43 C42 118.1(5)
C44 C43 H43A 107.8
C44 C43 H43B 107.8
C44 C43 C42B 115.2(5)
C44 C43 C45B 68.7(4)
C42B C43 H43A 105.7
C42B C43 H43B 112.8
C42B C43 C45B 151.0(7)
C43B C43 C42 64.8(6)
C43B C43 H43A 72.1
C43B C43 H43B 171.1
C43B C43 C44 80.6(6)
C43B C43 C42B 59.8(5)
C43B C43 C45B 94.5(5)
C44B C43 C42 161.0(15)
C44B C43 H43A 56.5
C44B C43 H43B 88.4
C44B C43 C44 63.7(11)
C44B C43 C42B 156.7(14)
C44B C43 C43B 98.2(12)
C44B C43 C45B 7.0(12)
C45B C43 H43A 49.5
C45B C43 H43B 91.3
C43 C44 H44 114.7
C43 C44 C43B 43.1(4)
C43 C44 C45B 68.6(4)
C45 C44 C43 130.6(6)
C45 C44 H44 114.7
C45 C44 C43B 112.1(7)
C45 C44 C45B 64.7(4)
C43B C44 H44 115.1
C43B C44 C45B 80.2(4)
C44B C44 C43 27.6(4)
C44B C44 H44 138.7
C44B C44 C45 105.0(6)
C44B C44 C43B 55.2(4)
C44B C44 C45B 41.2(3)
C45B C44 H44 161.6
C44 C45 C46 122.5(6)
C44 C45 C47 123.4(7)
C44 C45 C45B 75.2(4)
C46 C45 C47 114.1(6)
C46 C45 C45B 52.2(5)
C47 C45 C45B 153.8(6)
C45 C46 H46A 109.5
C45 C46 H46B 109.5
C45 C46 H46C 109.5
C45 C46 C45B 77.6(5)
H46A C46 H46B 109.5
H46A C46 H46C 109.5
H46B C46 H46C 109.5
C45B C46 H46A 92.8
C45B C46 H46B 151.7
C45B C46 H46C 44.4
C47B C46 C45 139.3(7)
C47B C46 H46A 55.4
C47B C46 H46B 111.3
C47B C46 H46C 56.5
C47B C46 C45B 66.9(6)
C45 C47 H47A 109.5
C45 C47 H47B 109.5
C45 C47 H47C 109.5
H47A C47 H47B 109.5
H47A C47 H47C 109.5
H47B C47 H47C 109.5
C48 C47 C45 165.9(15)
C48 C47 H47A 59.5
C48 C47 H47B 69.5
C48 C47 H47C 83.6
C40 C42A H42C 111.0
C40 C42A H42D 111.0
C40 C42A C43A 103.6(5)
H42C C42A H42D 109.0
C43A C42A H42C 111.0
C43A C42A H42D 111.0
C42A C43A H43C 107.7
C42A C43A H43D 107.7
H43C C43A H43D 107.1
C44A C43A C42A 118.3(7)
C44A C43A H43C 107.7
C44A C43A H43D 107.7
C43A C44A H44A 112.4
C45A C44A C43A 135.1(9)
C45A C44A H44A 112.4
C44A C45A C46A 123.9(9)
C44A C45A C47A 122.5(10)
C46A C45A C47A 113.1(9)
C45A C46A H46D 109.5
C45A C46A H46E 109.5
C45A C46A H46F 109.5
H46D C46A H46E 109.5
H46D C46A H46F 109.5
H46E C46A H46F 109.5
C45A C47A H47D 109.5
C45A C47A H47E 109.5
C45A C47A H47F 109.5
H47D C47A H47E 109.5
H47D C47A H47F 109.5
H47E C47A H47F 109.5
C40 C42B C43 104.5(5)
C40 C42B H42E 107.5
C40 C42B H42F 107.5
C40 C42B C43B 119.5(6)
C43 C42B H42E 144.7
C43 C42B H42F 76.7
H42E C42B H42F 107.0
C43B C42B C43 41.6(4)
C43B C42B H42E 107.5
C43B C42B H42F 107.5
C42 C43B C44 106.0(7)
C42 C43B C42B 9.4(8)
C42 C43B H43E 115.0
C42 C43B H43F 115.1
C43 C43B C42 69.3(6)
C43 C43B C44 56.3(5)
C43 C43B C42B 78.6(7)
C43 C43B H43E 118.0
C43 C43B H43F 125.3
C43 C43B C44B 27.3(4)
C44 C43B H43E 64.3
C44 C43B H43F 136.1
C42B C43B C44 112.2(7)
C42B C43B H43E 110.6
C42B C43B H43F 110.6
H43E C43B H43F 108.7
C44B C43B C42 96.3(6)
C44B C43B C44 47.6(6)
C44B C43B C42B 105.7(7)
C44B C43B H43E 110.6
C44B C43B H43F 110.6
C43 C44B C44 88.7(12)
C43 C44B C43B 54.5(10)
C43 C44B H44B 66.4
C43 C44B C45B 169.5(18)
C44 C44B C43B 77.2(7)
C44 C44B H44B 94.0
C44 C44B C45B 98.7(8)
C43B C44B H44B 120.2
C45B C44B C43B 119.7(7)
C45B C44B H44B 120.2
C43 C45B C44 42.7(2)
C45 C45B C43 81.8(3)
C45 C45B C44 40.1(2)
C46 C45B C43 121.5(6)
C46 C45B C44 87.7(5)
C46 C45B C45 50.1(4)
C46 C45B C47B 46.6(6)
C44B C45B C43 3.5(6)
C44B C45B C44 40.2(6)
C44B C45B C45 79.7(7)
C44B C45B C46 121.2(8)
C44B C45B C46B 111.0(7)
C44B C45B C47B 132.2(8)
C46B C45B C43 113.4(7)
C46B C45B C44 108.2(7)
C46B C45B C45 104.7(7)
C46B C45B C46 110.0(7)
C46B C45B C47B 116.2(7)
C47B C45B C43 129.4(7)
C47B C45B C44 123.9(8)
C47B C45B C45 94.7(8)
C45B C46B H46G 109.5
C45B C46B H46H 109.5
C45B C46B H46I 109.5
H46G C46B H46H 109.5
H46G C46B H46I 109.5
H46H C46B H46I 109.5
C46 C47B C45B 66.5(7)
C46 C47B H47G 95.1
C46 C47B H47H 53.6
C46 C47B H47I 154.6
C45B C47B H47G 109.5
C45B C47B H47H 109.5
C45B C47B H47I 109.5
H47G C47B H47H 109.5
H47G C47B H47I 109.5
H47H C47B H47I 109.5
C48 O11 H11 109.5
C47 C48 O11 140.1(19)
C47 C48 H48A 67.5
C47 C48 H48B 44.0
C47 C48 C49 110(2)
O11 C48 H48A 110.2
O11 C48 H48B 110.2
O11 C48 C49 107.4(19)
H48A C48 H48B 108.5
C49 C48 H48A 110.2
C49 C48 H48B 110.2
C48 C49 H49A 109.5
C48 C49 H49B 109.5
C48 C49 H49C 109.5
H49A C49 H49B 109.5
H49A C49 H49C 109.5
H49B C49 H49C 109.5

loop_
_geom_bond_atom_site_label_1
_geom_bond_atom_site_label_2
_geom_bond_distance
O1 C1 1.451(3)
O1 C2 1.369(3)
O2 C1 1.439(3)
O2 C3 1.390(3)
O3 C9 1.359(3)
O3 C10 1.374(3)
O4 C12 1.237(3)
O5 C14 1.369(3)
O5 C15 1.428(3)
O6 C16 1.356(3)
O6 C20 1.475(3)
C1 H1A 0.9900
C1 H1B 0.9900
C2 C3 1.384(3)
C2 C7 1.367(3)
C3 C4 1.365(3)
C4 H4 0.9500
C4 C5 1.400(4)
C5 H5 0.9500
C5 C6 1.399(3)
C6 C7 1.407(3)
C6 C8 1.481(3)
C7 H7A 0.9500
C8 C9 1.345(3)
C8 C12 1.472(3)
C9 H9A 0.9500
C10 C11 1.388(3)
C10 C17 1.393(3)
C11 C12 1.464(3)
C11 C13 1.412(3)
C13 H13 0.9500
C13 C14 1.374(3)
C14 C16 1.416(3)
C15 H15A 0.9800
C15 H15B 0.9800
C15 H15C 0.9800
C16 C17 1.389(3)
C17 C18 1.456(3)
C18 H18 0.9500
C18 C19 1.326(4)
C19 H19 0.9500
C19 C20 1.504(3)
C20 C21 1.518(4)
C20 C22 1.515(4)
C21 H21A 0.9800
C21 H21B 0.9800
C21 H21C 0.9800
C22 H22A 0.9800
C22 H22B 0.9800
C22 H22C 0.9800
O1A C1A 1.441(3)
O1A C2A 1.382(3)
O2A C1A 1.429(3)
O2A C3A 1.380(3)
O3A C9A 1.357(3)
O3A C10A 1.374(3)
O4A C12A 1.248(3)
O5A C14A 1.363(3)
O5A C15A 1.435(3)
O6A C16A 1.356(3)
O6A C20A 1.473(3)
C1A H1AA 0.9900
C1A H1AB 0.9900
C2A C3A 1.377(3)
C2A C7A 1.371(3)
C3A C4A 1.364(3)
C4A H4A 0.9500
C4A C5A 1.402(3)
C5A H5A 0.9500
C5A C6A 1.390(3)
C6A C7A 1.414(3)
C6A C8A 1.486(3)
C7A H7AA 0.9500
C8A C9A 1.351(3)
C8A C12A 1.458(3)
C9A H9AA 0.9500
C10A C11A 1.389(3)
C10A C17A 1.403(3)
C11A C12A 1.450(3)
C11A C13A 1.406(3)
C13A H13A 0.9500
C13A C14A 1.369(3)
C14A C16A 1.417(3)
C15A H15D 0.9800
C15A H15E 0.9800
C15A H15F 0.9800
C16A C17A 1.384(3)
C17A C18A 1.461(3)
C18A H18A 0.9500
C18A C19A 1.330(3)
C19A H19A 0.9500
C19A C20A 1.502(4)
C20A C21A 1.517(3)
C20A C22A 1.529(4)
C21A H21D 0.9800
C21A H21E 0.9800
C21A H21F 0.9800
C22A H22D 0.9800
C22A H22E 0.9800
C22A H22F 0.9800
O7 H7 0.8400
O7 C23 1.361(3)
O8 C31 1.257(3)
O9 H9 0.8400
O9 C33 1.350(3)
C23 C24 1.391(3)
C23 C28 1.394(3)
C24 H24 0.9500
C24 C25 1.379(3)
C25 H25 0.9500
C25 C26 1.397(3)
C26 C27 1.405(3)
C26 C29 1.457(3)
C27 H27 0.9500
C27 C28 1.381(3)
C28 H28 0.9500
C29 H29 0.9500
C29 C30 1.341(3)
C30 H30 0.9500
C30 C31 1.463(3)
C31 C32 1.459(3)
C32 C33 1.409(3)
C32 C37 1.407(3)
C33 C34 1.391(3)
C34 H34 0.9500
C34 C35 1.379(3)
C35 C36 1.399(3)
C35 O10 1.363(3)
C36 H36 0.9500
C36 C37 1.367(3)
O10 C38 1.449(3)
C37 H37 0.9500
C38 H38A 0.9900
C38 H38B 0.9900
C38 C39 1.494(4)
C39 H39 0.9500
C39 C40 1.331(3)
C40 C41 1.491(4)
C40 C42 1.510(4)
C40 C42A 1.510(4)
C40 C42B 1.510(4)
C41 H41A 0.9800
C41 H41B 0.9800
C41 H41C 0.9800
C42 H42A 0.9900
C42 H42B 0.9900
C42 C43 1.551(6)
C42 C43B 1.500(10)
C43 H43A 0.9900
C43 H43B 0.9900
C43 C44 1.453(6)
C43 C42B 1.759(11)
C43 C43B 1.192(11)
C43 C44B 0.673(8)
C43 C45B 1.996(9)
C44 H44 0.9500
C44 C45 1.332(4)
C44 C43B 1.722(12)
C44 C44B 1.303(13)
C44 C45B 1.997(10)
C45 C46 1.468(8)
C45 C47 1.518(7)
C45 C45B 1.867(11)
C46 H46A 0.9800
C46 H46B 0.9800
C46 H46C 0.9800
C46 C45B 1.511(12)
C46 C47B 1.197(13)
C47 H47A 0.9800
C47 H47B 0.9800
C47 H47C 0.9800
C47 C48 1.20(3)
C42A H42C 0.9900
C42A H42D 0.9900
C42A C43A 1.554(6)
C43A H43C 0.9900
C43A H43D 0.9900
C43A C44A 1.452(6)
C44A H44A 0.9500
C44A C45A 1.332(4)
C45A C46A 1.467(8)
C45A C47A 1.518(7)
C46A H46D 0.9800
C46A H46E 0.9800
C46A H46F 0.9800
C47A H47D 0.9800
C47A H47E 0.9800
C47A H47F 0.9800
C42B H42E 0.9900
C42B H42F 0.9900
C42B C43B 1.551(6)
C43B H43E 0.9900
C43B H43F 0.9900
C43B C44B 1.450(6)
C44B H44B 0.9500
C44B C45B 1.330(4)
C45B C46B 1.464(8)
C45B C47B 1.516(7)
C46B H46G 0.9800
C46B H46H 0.9800
C46B H46I 0.9800
C47B H47G 0.9800
C47B H47H 0.9800
C47B H47I 0.9800
O11 H11 0.8400
O11 C48 1.47(3)
C48 H48A 0.9900
C48 H48B 0.9900
C48 C49 1.491(17)
C49 H49A 0.9800
C49 H49B 0.9800
C49 H49C 0.9800

loop_
_geom_torsion_atom_site_label_1
_geom_torsion_atom_site_label_2
_geom_torsion_atom_site_label_3
_geom_torsion_atom_site_label_4
_geom_torsion
O1 C2 C3 O2 -1.6(3)
O1 C2 C3 C4 175.8(2)
O1 C2 C7 C6 -177.7(2)
O2 C3 C4 C5 179.7(2)
O3 C10 C11 C12 -1.6(4)
O3 C10 C11 C13 177.2(2)
O3 C10 C17 C16 -179.1(2)
O3 C10 C17 C18 -3.4(4)
O5 C14 C16 O6 0.6(3)
O5 C14 C16 C17 176.2(2)
O6 C16 C17 C10 178.2(2)
O6 C16 C17 C18 2.2(4)
C1 O1 C2 C3 17.1(3)
C1 O1 C2 C7 -164.2(3)
C1 O2 C3 C2 -14.7(3)
C1 O2 C3 C4 168.0(3)
C2 O1 C1 O2 -26.3(3)
C2 C3 C4 C5 2.7(4)
C3 O2 C1 O1 24.8(3)
C3 C2 C7 C6 0.7(4)
C3 C4 C5 C6 -0.4(4)
C4 C5 C6 C7 -1.6(4)
C4 C5 C6 C8 174.0(2)
C5 C6 C7 C2 1.5(3)
C5 C6 C8 C9 -37.0(3)
C5 C6 C8 C12 145.1(2)
C6 C8 C9 O3 178.3(2)
C6 C8 C12 O4 1.4(4)
C6 C8 C12 C11 -178.7(2)
C7 C2 C3 O2 179.7(2)
C7 C2 C3 C4 -2.9(4)
C7 C6 C8 C9 138.6(2)
C7 C6 C8 C12 -39.3(3)
C8 C6 C7 C2 -174.2(2)
C9 O3 C10 C11 1.7(3)
C9 O3 C10 C17 -179.2(2)
C9 C8 C12 O4 -176.4(2)
C9 C8 C12 C11 3.5(3)
C10 O3 C9 C8 1.1(4)
C10 C11 C12 O4 178.9(2)
C10 C11 C12 C8 -1.0(3)
C10 C11 C13 C14 0.9(4)
C10 C17 C18 C19 174.1(3)
C11 C10 C17 C16 0.0(4)
C11 C10 C17 C18 175.7(2)
C11 C13 C14 O5 -178.1(2)
C11 C13 C14 C16 1.7(4)
C12 C8 C9 O3 -3.7(4)
C12 C11 C13 C14 179.7(2)
C13 C11 C12 O4 0.1(4)
C13 C11 C12 C8 -179.7(2)
C13 C14 C16 O6 -179.3(2)
C13 C14 C16 C17 -3.7(4)
C14 C16 C17 C10 2.8(4)
C14 C16 C17 C18 -173.2(2)
C15 O5 C14 C13 4.1(4)
C15 O5 C14 C16 -175.8(2)
C16 O6 C20 C19 -33.5(3)
C16 O6 C20 C21 -154.8(2)
C16 O6 C20 C22 86.1(3)
C16 C17 C18 C19 -10.2(4)
C17 C10 C11 C12 179.4(2)
C17 C10 C11 C13 -1.9(4)
C17 C18 C19 C20 -5.4(4)
C18 C19 C20 O6 26.2(4)
C18 C19 C20 C21 142.3(3)
C18 C19 C20 C22 -92.5(3)
C20 O6 C16 C14 -163.3(2)
C20 O6 C16 C17 21.1(4)
O1A C2A C3A O2A -0.3(3)
O1A C2A C3A C4A -179.7(2)
O1A C2A C7A C6A -178.9(2)
O2A C3A C4A C5A 179.3(2)
O3A C10A C11A C12A -1.4(4)
O3A C10A C11A C13A 178.4(2)
O3A C10A C17A C16A 178.5(2)
O3A C10A C17A C18A -6.6(3)
O5A C14A C16A O6A 1.8(3)
O5A C14A C16A C17A 177.3(2)
O6A C16A C17A C10A 179.3(2)
O6A C16A C17A C18A 4.0(4)
C1A O1A C2A C3A -8.7(3)
C1A O1A C2A C7A 172.2(3)
C1A O2A C3A C2A 9.3(3)
C1A O2A C3A C4A -171.3(3)
C2A O1A C1A O2A 14.4(3)
C2A C3A C4A C5A -1.4(4)
C3A O2A C1A O1A -14.6(3)
C3A C2A C7A C6A 2.1(4)
C3A C4A C5A C6A 1.8(4)
C4A C5A C6A C7A -0.4(4)
C4A C5A C6A C8A -178.8(2)
C5A C6A C7A C2A -1.6(4)
C5A C6A C8A C9A -39.7(4)
C5A C6A C8A C12A 137.8(2)
C6A C8A C9A O3A 175.7(2)
C6A C8A C12A O4A 2.9(4)
C6A C8A C12A C11A -175.8(2)
C7A C2A C3A O2A 178.8(2)
C7A C2A C3A C4A -0.6(4)
C7A C6A C8A C9A 141.9(3)
C7A C6A C8A C12A -40.6(3)
C8A C6A C7A C2A 176.9(2)
C9A O3A C10A C11A 1.4(3)
C9A O3A C10A C17A -178.6(2)
C9A C8A C12A O4A -179.5(2)
C9A C8A C12A C11A 1.8(3)
C10A O3A C9A C8A 0.3(4)
C10A C11A C12A O4A -178.9(2)
C10A C11A C12A C8A -0.2(3)
C10A C11A C13A C14A 2.2(4)
C10A C17A C18A C19A 171.8(2)
C11A C10A C17A C16A -1.6(4)
C11A C10A C17A C18A 173.4(2)
C11A C13A C14A O5A 179.4(2)
C11A C13A C14A C16A 0.2(4)
C12A C8A C9A O3A -1.9(4)
C12A C11A C13A C14A -178.0(2)
C13A C11A C12A O4A 1.2(4)
C13A C11A C12A C8A 179.9(2)
C13A C14A C16A O6A -178.9(2)
C13A C14A C16A C17A -3.4(4)
C14A C16A C17A C10A 4.0(4)
C14A C16A C17A C18A -171.2(2)
C15A O5A C14A C13A 5.9(3)
C15A O5A C14A C16A -174.9(2)
C16A O6A C20A C19A -39.2(3)
C16A O6A C20A C21A -160.2(2)
C16A O6A C20A C22A 80.6(2)
C16A C17A C18A C19A -13.3(4)
C17A C10A C11A C12A 178.6(2)
C17A C10A C11A C13A -1.5(4)
C17A C18A C19A C20A -5.6(4)
C18A C19A C20A O6A 30.6(3)
C18A C19A C20A C21A 145.8(2)
C18A C19A C20A C22A -87.7(3)
C20A O6A C16A C14A -160.6(2)
C20A O6A C16A C17A 24.0(3)
O7 C23 C24 C25 179.8(2)
O7 C23 C28 C27 -179.5(2)
O8 C31 C32 C33 1.1(4)
O8 C31 C32 C37 -179.1(2)
O9 C33 C34 C35 179.7(2)
C23 C24 C25 C26 -0.5(4)
C24 C23 C28 C27 0.7(4)
C24 C25 C26 C27 1.1(4)
C24 C25 C26 C29 -177.2(2)
C25 C26 C27 C28 -0.8(4)
C25 C26 C29 C30 -178.9(2)
C26 C27 C28 C23 -0.1(4)
C26 C29 C30 C31 -176.9(2)
C27 C26 C29 C30 2.8(4)
C28 C23 C24 C25 -0.4(4)
C29 C26 C27 C28 177.5(2)
C29 C30 C31 O8 1.4(4)
C29 C30 C31 C32 -179.2(2)
C30 C31 C32 C33 -178.3(2)
C30 C31 C32 C37 1.5(4)
C31 C32 C33 O9 0.7(4)
C31 C32 C33 C34 -179.9(2)
C31 C32 C37 C36 -179.7(2)
C32 C33 C34 C35 0.4(4)
C33 C32 C37 C36 0.0(4)
C33 C34 C35 C36 -1.4(4)
C33 C34 C35 O10 177.9(2)
C34 C35 C36 C37 1.7(4)
C34 C35 O10 C38 -4.9(3)
C35 C36 C37 C32 -1.0(4)
C35 O10 C38 C39 178.4(2)
C36 C35 O10 C38 174.3(2)
O10 C35 C36 C37 -177.6(2)
O10 C38 C39 C40 115.4(3)
C37 C32 C33 O9 -179.0(2)
C37 C32 C33 C34 0.3(4)
C38 C39 C40 C41 0.1(4)
C38 C39 C40 C42 172.5(4)
C38 C39 C40 C42A -177.2(5)
C38 C39 C40 C42B -177.2(5)
C39 C40 C42 C43 -96.3(8)
C39 C40 C42 C43B -148.8(8)
C39 C40 C42A C43A -132.5(7)
C39 C40 C42B C43 -95.2(5)
C39 C40 C42B C43B -137.4(7)
C40 C42 C43 C44 -174.8(7)
C40 C42 C43 C42B -118(5)
C40 C42 C43 C43B -112.0(10)
C40 C42 C43 C44B -84(4)
C40 C42 C43 C45B -75.1(15)
C40 C42 C43B C43 95.1(9)
C40 C42 C43B C44 138.7(8)
C40 C42 C43B C42B -89(3)
C40 C42 C43B C44B 91.1(10)
C40 C42A C43A C44A 165.2(9)
C40 C42B C43B C42 74.8(16)
C40 C42B C43B C43 78.3(10)
C40 C42B C43B C44 124.4(9)
C40 C42B C43B C44B 74.4(12)
C41 C40 C42 C43 76.7(9)
C41 C40 C42 C43B 24.2(10)
C41 C40 C42A C43A 49.9(9)
C41 C40 C42B C43 87.2(7)
C41 C40 C42B C43B 45.0(10)
C42 C40 C42B C43 -26(3)
C42 C40 C42B C43B -68(3)
C42 C43 C44 C45 133.7(10)
C42 C43 C44 C43B 54.7(8)
C42 C43 C44 C44B 158.7(16)
C42 C43 C44 C45B 153.4(8)
C42 C43 C42B C40 55(4)
C42 C43 C42B C43B 174(4)
C42 C43 C43B C44 -127.3(5)
C42 C43 C43B C42B -0.6(3)
C42 C43 C43B C44B 171.2(14)
C42 C43 C44B C44 -100(4)
C42 C43 C44B C43B -25(4)
C42 C43 C44B C45B 34(11)
C42 C43B C44B C43 8.2(13)
C42 C43B C44B C44 105.9(7)
C42 C43B C44B C45B -161.3(10)
C43 C42 C43B C44 43.6(4)
C43 C42 C43B C42B 176(2)
C43 C42 C43B C44B -4.0(7)
C43 C44 C45 C46 -2.9(15)
C43 C44 C45 C47 179.8(9)
C43 C44 C45 C45B 20.3(10)
C43 C44 C43B C42 -50.7(5)
C43 C44 C43B C42B -58.1(7)
C43 C44 C43B C44B 33.2(7)
C43 C44 C44B C43B -53.8(11)
C43 C44 C44B C45B -172.4(15)
C43 C42B C43B C42 -4(2)
C43 C42B C43B C44 46.1(5)
C43 C42B C43B C44B -3.9(7)
C43 C43B C44B C44 97.6(14)
C43 C43B C44B C45B -170(2)
C43 C44B C45B C44 -134(8)
C43 C44B C45B C45 -126(8)
C43 C44B C45B C46 -96(8)
C43 C44B C45B C46B 133(8)
C43 C44B C45B C47B -38(8)
C43 C45B C47B C46 -98.8(10)
C44 C43 C42B C40 -179.3(6)
C44 C43 C42B C43B -61.0(8)
C44 C43 C43B C42 127.3(5)
C44 C43 C43B C42B 126.7(5)
C44 C43 C43B C44B -61.5(12)
C44 C43 C44B C43B 75.2(10)
C44 C43 C44B C45B 134(8)
C44 C45 C46 C45B 28.9(9)
C44 C45 C46 C47B -0.5(19)
C44 C45 C47 C48 -127(6)
C44 C45 C45B C43 -11.2(6)
C44 C45 C45B C46 -155.1(8)
C44 C45 C45B C44B -8.3(7)
C44 C45 C45B C46B 101.0(8)
C44 C45 C45B C47B -140.4(7)
C44 C43B C44B C43 -97.6(14)
C44 C43B C44B C45B 92.8(11)
C44 C44B C45B C43 134(8)
C44 C44B C45B C45 8.3(7)
C44 C44B C45B C46 37.7(10)
C44 C44B C45B C46B -93.7(9)
C44 C44B C45B C47B 95.3(14)
C44 C45B C47B C46 -45.3(9)
C45 C44 C43B C42 -177.2(6)
C45 C44 C43B C43 -126.5(7)
C45 C44 C43B C42B 175.4(7)
C45 C44 C43B C44B -93.3(7)
C45 C44 C44B C43 160.6(13)
C45 C44 C44B C43B 106.8(8)
C45 C44 C44B C45B -11.9(9)
C45 C46 C45B C43 -43.2(7)
C45 C46 C45B C44 -15.8(5)
C45 C46 C45B C44B -39.0(9)
C45 C46 C45B C46B 92.8(8)
C45 C46 C45B C47B -159.6(9)
C45 C46 C47B C45B 31.4(13)
C45 C47 C48 O11 94(7)
C45 C47 C48 C49 -106(6)
C45 C45B C47B C46 -15.6(7)
C46 C45 C47 C48 55(7)
C46 C45 C45B C43 143.9(6)
C46 C45 C45B C44 155.1(8)
C46 C45 C45B C44B 146.8(7)
C46 C45 C45B C46B -104.0(8)
C46 C45 C45B C47B 14.7(6)
C47 C45 C46 C45B -153.7(9)
C47 C45 C46 C47B 176.9(13)
C47 C45 C45B C43 -149.8(18)
C47 C45 C45B C44 -139(2)
C47 C45 C45B C46 66.3(19)
C47 C45 C45B C44B -146.9(19)
C47 C45 C45B C46B -38(2)
C47 C45 C45B C47B 81(2)
C42A C43A C44A C45A -113(2)
C43A C44A C45A C46A -13(3)
C43A C44A C45A C47A 175(2)
C42B C40 C42 C43 147(4)
C42B C40 C42 C43B 95(4)
C42B C43 C44 C45 129.0(10)
C42B C43 C44 C43B 50.0(6)
C42B C43 C44 C44B 154.1(16)
C42B C43 C44 C45B 148.7(7)
C42B C43 C43B C42 0.6(3)
C42B C43 C43B C44 -126.7(5)
C42B C43 C43B C44B 171.9(14)
C42B C43 C44B C44 -93(3)
C42B C43 C44B C43B -18(3)
C42B C43 C44B C45B 41(10)
C42B C43B C44B C43 8.3(14)
C42B C43B C44B C44 105.9(8)
C42B C43B C44B C45B -161.3(9)
C43B C42 C43 C44 -62.8(8)
C43B C42 C43 C42B -6(4)
C43B C42 C43 C44B 28(4)
C43B C42 C43 C45B 36.9(12)
C43B C43 C44 C45 79.0(10)
C43B C43 C44 C44B 104.0(14)
C43B C43 C44 C45B 98.7(6)
C43B C43 C42B C40 -118.3(9)
C43B C43 C44B C44 -75.2(10)
C43B C43 C44B C45B 59(8)
C43B C44 C45 C46 43.4(11)
C43B C44 C45 C47 -133.8(9)
C43B C44 C45 C45B 66.7(6)
C43B C44 C44B C43 53.8(11)
C43B C44 C44B C45B -118.6(7)
C43B C44B C45B C43 54(7)
C43B C44B C45B C44 -80.2(10)
C43B C44B C45B C45 -71.9(10)
C43B C44B C45B C46 -42.5(15)
C43B C44B C45B C46B -173.8(9)
C43B C44B C45B C47B 15.2(19)
C44B C43 C44 C45 -25.1(16)
C44B C43 C44 C43B -104.0(14)
C44B C43 C44 C45B -5.4(11)
C44B C43 C42B C40 -98(3)
C44B C43 C42B C43B 21(3)
C44B C43 C43B C42 -171.2(14)
C44B C43 C43B C44 61.5(12)
C44B C43 C43B C42B -171.9(14)
C44B C44 C45 C46 -14.6(12)
C44B C44 C45 C47 168.1(9)
C44B C44 C45 C45B 8.6(7)
C44B C44 C43B C42 -83.9(6)
C44B C44 C43B C43 -33.2(7)
C44B C44 C43B C42B -91.3(7)
C44B C45B C47B C46 -96.0(13)
C45B C43 C44 C45 -19.7(9)
C45B C43 C44 C43B -98.7(6)
C45B C43 C44 C44B 5.4(11)
C45B C43 C42B C40 -88.0(11)
C45B C43 C42B C43B 30.3(10)
C45B C43 C43B C42 -165.2(5)
C45B C43 C43B C44 67.5(4)
C45B C43 C43B C42B -165.8(5)
C45B C43 C43B C44B 6.0(12)
C45B C43 C44B C44 -134(8)
C45B C43 C44B C43B -59(8)
C45B C44 C45 C46 -23.3(7)
C45B C44 C45 C47 159.5(11)
C45B C44 C43B C42 -119.8(6)
C45B C44 C43B C43 -69.1(6)
C45B C44 C43B C42B -127.2(6)
C45B C44 C43B C44B -35.9(4)
C45B C44 C44B C43 172.4(15)
C45B C44 C44B C43B 118.6(7)
C45B C45 C46 C47B -29.4(12)
C45B C45 C47 C48 3(8)
C46B C45B C47B C46 93.4(10)
C47B C46 C45B C43 116.5(9)
C47B C46 C45B C44 143.8(8)
C47B C46 C45B C45 159.6(9)
C47B C46 C45B C44B 120.6(10)
C47B C46 C45B C46B -107.6(9)

_cod_database_fobs_code 2020925
